data_1519174
loop_
_publ_author_name
'Tebby, John C.'
'Hibbs, Dai E.'
'Hursthouse, Michael B.'
'Lamond, Steven J.'

_publ_section_title
;
 C18H19NO2
;
_journal_name_full 'Crystal Structure Report Archive'
_journal_page_first 796
_journal_year 1996
_chemical_formula_sum 'C18 H19 N O2'
_chemical_formula_weight 281.34
_space_group_IT_number 2
_symmetry_cell_setting triclinic
_symmetry_space_group_name_Hall '-P 1'
_symmetry_space_group_name_H-M 'P -1'
_atom_sites_solution_hydrogens geom
_atom_sites_solution_primary direct
_atom_sites_solution_secondary difmap
_cell_angle_alpha 75.190(8)
_cell_angle_beta 78.740(9)
_cell_angle_gamma 89.930(7)
_cell_formula_units_Z 2
_cell_length_a 7.9300(10)
_cell_length_b 8.7170(6)
_cell_length_c 11.6550(10)
_cell_measurement_temperature 150(2)
_cell_volume 762.90(13)
_computing_cell_refinement REFINE
_computing_data_collection 'MADNES (Pflugrath & Messerschmidt, 1989)'
_computing_data_reduction 'ABSURD (Karaulov, 1992)'
_computing_publication_material SHELXL97
_computing_structure_refinement 'SHELXL97 (Sheldrick, 2008)'
_computing_structure_solution 'SIR92 (Altomare, Cascarano, Giacovazzo & Guaglitardi, 1993)'
_diffrn_ambient_temperature 150(2)
_diffrn_measured_fraction_theta_full 0.768
_diffrn_measured_fraction_theta_max 0.768
_diffrn_measurement_device_type 'Delft instruments FAST area detector'
_diffrn_measurement_method 'Intensity measurements as described by Darr, Drake, Hursthouse & Malik (1993)'
_diffrn_radiation_monochromator graphite
_diffrn_radiation_source 'rotating anode generator'
_diffrn_radiation_type MoK\a
_diffrn_radiation_wavelength 0.71073
_diffrn_reflns_av_R_equivalents 0.0000
_diffrn_reflns_av_sigmaI/netI 0.0905
_diffrn_reflns_limit_h_max 8
_diffrn_reflns_limit_h_min -8
_diffrn_reflns_limit_k_max 9
_diffrn_reflns_limit_k_min -9
_diffrn_reflns_limit_l_max 13
_diffrn_reflns_limit_l_min 0
_diffrn_reflns_number 2040
_diffrn_reflns_theta_full 24.92
_diffrn_reflns_theta_max 24.92
_diffrn_reflns_theta_min 3.41
_exptl_absorpt_coefficient_mu 0.080
_exptl_absorpt_correction_type none
_exptl_crystal_density_diffrn 1.225
_exptl_crystal_density_method 'not measured'
_exptl_crystal_F_000 300
_exptl_crystal_size_max 0.25
_exptl_crystal_size_mid 0.18
_exptl_crystal_size_min 0.12
_refine_diff_density_max 0.168
_refine_diff_density_min -0.193
_refine_diff_density_rms 0.046
_refine_ls_extinction_coef 0
_refine_ls_extinction_method none
_refine_ls_goodness_of_fit_ref 0.909
_refine_ls_hydrogen_treatment constr
_refine_ls_matrix_type full
_refine_ls_number_parameters 192
_refine_ls_number_reflns 2040
_refine_ls_number_restraints 0
_refine_ls_restrained_S_all 0.909
_refine_ls_R_factor_all 0.0617
_refine_ls_R_factor_gt 0.0422
_refine_ls_shift/su_max 0.000
_refine_ls_shift/su_mean 0.000
_refine_ls_structure_factor_coef Fsqd
_refine_ls_weighting_details 'calc w=1/[\s^2^(Fo^2^)+(0.0410P)^2^+0.0000P] where P=(Fo^2^+2Fc^2^)/3'
_refine_ls_weighting_scheme calc
_refine_ls_wR_factor_gt 0.0953
_refine_ls_wR_factor_ref 0.1014
_reflns_number_gt 1377
_reflns_number_total 2040
_reflns_threshold_expression >2\s(I)
_cod_data_source_file eCrystal-796.cif
_cod_data_source_block 03hur981
_cod_depositor_comments
;
Citation :
Tebby, John C. and Hibbs, Dai E. and Hursthouse, Michael B. and 
Lamond, Steven J. (1996) 
University of Southampton, Crystal Structure Report Archive.

More at:
http://ecrystals.chem.soton.ac.uk/796/
;
_cod_original_sg_symbol_H-M P-1
_cod_database_code 1519174

loop_
_symmetry_equiv_pos_as_xyz
'x, y, z'
'-x, -y, -z'

loop_
_atom_site_label
_atom_site_type_symbol
_atom_site_fract_x
_atom_site_fract_y
_atom_site_fract_z
_atom_site_U_iso_or_equiv
_atom_site_adp_type
_atom_site_occupancy
_atom_site_symmetry_multiplicity
_atom_site_calc_flag
_atom_site_refinement_flags
_atom_site_disorder_assembly
_atom_site_disorder_group
O1 O 1.0841(2) 0.24459(17) 0.78481(16) 0.0309(5) Uani 1 1 d . . .
O2 O 0.8321(2) -0.1170(2) 0.64163(17) 0.0383(5) Uani 1 1 d . . .
N1 N 0.9663(2) 0.0569(2) 0.71532(18) 0.0221(5) Uani 1 1 d . . .
C15 C 1.1184(3) -0.0391(3) 0.7288(2) 0.0254(6) Uani 1 1 d . . .
H15B H 1.2231 0.0328 0.6990 0.030 Uiso 1 1 calc R . .
H15A H 1.1246 -0.1133 0.6766 0.030 Uiso 1 1 calc R . .
C2 C 0.7821(3) 0.2506(2) 0.7985(2) 0.0199(6) Uani 1 1 d . . .
C16 C 1.1196(3) -0.1345(3) 0.8574(2) 0.0240(6) Uani 1 1 d . . .
H16 H 1.1103 -0.0593 0.9100 0.029 Uiso 1 1 calc R . .
C9 C 0.7692(3) 0.1523(3) 0.5733(2) 0.0220(6) Uani 1 1 d . . .
C1 C 0.9550(3) 0.1897(3) 0.7634(2) 0.0229(6) Uani 1 1 d . . .
C3 C 0.6335(3) 0.1510(3) 0.8443(2) 0.0240(6) Uani 1 1 d . . .
H3 H 0.6394 0.0406 0.8497 0.029 Uiso 1 1 calc R . .
C14 C 0.8610(3) 0.2948(3) 0.5094(2) 0.0274(6) Uani 1 1 d . . .
H14 H 0.9762 0.3120 0.5169 0.033 Uiso 1 1 calc R . .
C10 C 0.6021(3) 0.1289(3) 0.5598(2) 0.0269(6) Uani 1 1 d . . .
H10 H 0.5398 0.0310 0.6010 0.032 Uiso 1 1 calc R . .
C13 C 0.7835(4) 0.4109(3) 0.4351(2) 0.0334(7) Uani 1 1 d . . .
H13 H 0.8462 0.5076 0.3910 0.040 Uiso 1 1 calc R . .
C6 C 0.6146(3) 0.4734(3) 0.8286(2) 0.0287(7) Uani 1 1 d . . .
H6 H 0.6078 0.5838 0.8231 0.034 Uiso 1 1 calc R . .
C17 C 1.2909(3) -0.2124(3) 0.8588(2) 0.0342(7) Uani 1 1 d . . .
H17A H 1.2942 -0.2731 0.9415 0.051 Uiso 1 1 calc R . .
H17C H 1.3848 -0.1303 0.8302 0.051 Uiso 1 1 calc R . .
H17B H 1.3041 -0.2840 0.8054 0.051 Uiso 1 1 calc R . .
C7 C 0.7714(3) 0.4128(3) 0.7921(2) 0.0261(6) Uani 1 1 d . . .
H7 H 0.8721 0.4814 0.7626 0.031 Uiso 1 1 calc R . .
C4 C 0.4776(3) 0.2124(3) 0.8818(2) 0.0280(7) Uani 1 1 d . . .
H4 H 0.3770 0.1439 0.9136 0.034 Uiso 1 1 calc R . .
C5 C 0.4676(3) 0.3741(3) 0.8731(2) 0.0313(7) Uani 1 1 d . . .
H5 H 0.3600 0.4162 0.8977 0.038 Uiso 1 1 calc R . .
C12 C 0.6169(4) 0.3876(3) 0.4245(2) 0.0328(7) Uani 1 1 d . . .
H12 H 0.5641 0.4687 0.3742 0.039 Uiso 1 1 calc R . .
C8 C 0.8522(3) 0.0195(3) 0.6476(2) 0.0250(6) Uani 1 1 d . . .
C11 C 0.5260(4) 0.2469(3) 0.4868(2) 0.0339(7) Uani 1 1 d . . .
H11 H 0.4105 0.2311 0.4795 0.041 Uiso 1 1 calc R . .
C18 C 0.9692(4) -0.2566(3) 0.9072(3) 0.0422(8) Uani 1 1 d . . .
H18A H 0.8612 -0.2037 0.9000 0.063 Uiso 1 1 calc R . .
H18C H 0.9679 -0.3078 0.9927 0.063 Uiso 1 1 calc R . .
H18B H 0.9814 -0.3369 0.8611 0.063 Uiso 1 1 calc R . .

loop_
_atom_site_aniso_label
_atom_site_aniso_U_11
_atom_site_aniso_U_22
_atom_site_aniso_U_33
_atom_site_aniso_U_23
_atom_site_aniso_U_13
_atom_site_aniso_U_12
O1 0.0231(11) 0.0308(9) 0.0434(13) -0.0140(9) -0.0117(9) -0.0009(8)
O2 0.0434(13) 0.0264(10) 0.0552(15) -0.0188(9) -0.0233(10) 0.0085(8)
N1 0.0182(12) 0.0261(11) 0.0271(14) -0.0121(10) -0.0095(10) 0.0067(9)
C15 0.0232(15) 0.0273(13) 0.0282(17) -0.0100(12) -0.0077(12) 0.0108(11)
C2 0.0218(15) 0.0221(12) 0.0178(16) -0.0066(11) -0.0067(12) 0.0039(11)
C16 0.0286(16) 0.0217(12) 0.0264(17) -0.0120(11) -0.0094(13) 0.0050(11)
C9 0.0229(15) 0.0249(13) 0.0219(16) -0.0133(11) -0.0039(12) 0.0025(11)
C1 0.0288(17) 0.0209(13) 0.0175(16) -0.0029(11) -0.0037(13) 0.0014(11)
C3 0.0273(16) 0.0209(12) 0.0256(17) -0.0097(11) -0.0046(12) 0.0019(11)
C14 0.0303(16) 0.0331(14) 0.0215(17) -0.0121(12) -0.0049(13) 0.0021(12)
C10 0.0282(16) 0.0294(13) 0.0278(17) -0.0122(12) -0.0102(13) 0.0049(11)
C13 0.049(2) 0.0274(13) 0.0237(17) -0.0087(12) -0.0036(14) 0.0025(13)
C6 0.0321(17) 0.0224(12) 0.0333(18) -0.0104(12) -0.0068(13) 0.0049(12)
C17 0.0388(18) 0.0385(14) 0.0300(18) -0.0096(13) -0.0172(14) 0.0182(13)
C7 0.0266(16) 0.0257(13) 0.0264(17) -0.0087(12) -0.0042(12) -0.0003(11)
C4 0.0247(16) 0.0318(14) 0.0244(17) -0.0044(12) -0.0016(12) 0.0026(11)
C5 0.0299(17) 0.0381(15) 0.0251(17) -0.0081(12) -0.0036(13) 0.0151(13)
C12 0.047(2) 0.0339(15) 0.0216(18) -0.0084(12) -0.0147(14) 0.0159(14)
C8 0.0199(15) 0.0263(14) 0.0304(18) -0.0125(12) -0.0021(13) 0.0047(11)
C11 0.0315(17) 0.0439(16) 0.0347(19) -0.0183(14) -0.0159(14) 0.0099(13)
C18 0.0406(19) 0.0438(15) 0.037(2) 0.0006(14) -0.0093(15) -0.0030(14)

loop_
_atom_type_symbol
_atom_type_description
_atom_type_scat_dispersion_real
_atom_type_scat_dispersion_imag
_atom_type_scat_source
C C 0.0033 0.0016 'International Tables Vol C Tables 4.2.6.8 and 6.1.1.4'
H H 0.0000 0.0000 'International Tables Vol C Tables 4.2.6.8 and 6.1.1.4'
N N 0.0061 0.0033 'International Tables Vol C Tables 4.2.6.8 and 6.1.1.4'
O O 0.0106 0.0060 'International Tables Vol C Tables 4.2.6.8 and 6.1.1.4'

loop_
_geom_angle_atom_site_label_1
_geom_angle_atom_site_label_2
_geom_angle_atom_site_label_3
_geom_angle
_geom_angle_site_symmetry_1
_geom_angle_site_symmetry_3
C8 N1 C1 124.2(2) . .
C8 N1 C15 118.91(19) . .
C1 N1 C15 116.6(2) . .
N1 C15 C16 114.77(19) . .
N1 C15 H15B 108.6 . .
C16 C15 H15B 108.6 . .
N1 C15 H15A 108.6 . .
C16 C15 H15A 108.6 . .
H15B C15 H15A 107.6 . .
C3 C2 C7 119.1(2) . .
C3 C2 C1 122.56(19) . .
C7 C2 C1 118.2(2) . .
C15 C16 C17 108.6(2) . .
C15 C16 C18 112.1(2) . .
C17 C16 C18 111.5(2) . .
C15 C16 H16 108.2 . .
C17 C16 H16 108.2 . .
C18 C16 H16 108.2 . .
C10 C9 C14 119.2(2) . .
C10 C9 C8 119.3(2) . .
C14 C9 C8 121.3(2) . .
O1 C1 N1 119.8(2) . .
O1 C1 C2 121.3(2) . .
N1 C1 C2 118.7(2) . .
C4 C3 C2 120.3(2) . .
C4 C3 H3 119.9 . .
C2 C3 H3 119.9 . .
C13 C14 C9 119.6(2) . .
C13 C14 H14 120.2 . .
C9 C14 H14 120.2 . .
C11 C10 C9 120.3(2) . .
C11 C10 H10 119.8 . .
C9 C10 H10 119.8 . .
C12 C13 C14 120.6(2) . .
C12 C13 H13 119.7 . .
C14 C13 H13 119.7 . .
C7 C6 C5 120.3(2) . .
C7 C6 H6 119.8 . .
C5 C6 H6 119.8 . .
C16 C17 H17A 109.5 . .
C16 C17 H17C 109.5 . .
H17A C17 H17C 109.5 . .
C16 C17 H17B 109.5 . .
H17A C17 H17B 109.5 . .
H17C C17 H17B 109.5 . .
C6 C7 C2 120.2(2) . .
C6 C7 H7 119.9 . .
C2 C7 H7 119.9 . .
C3 C4 C5 120.2(2) . .
C3 C4 H4 119.9 . .
C5 C4 H4 119.9 . .
C6 C5 C4 119.9(2) . .
C6 C5 H5 120.1 . .
C4 C5 H5 120.1 . .
C13 C12 C11 120.1(2) . .
C13 C12 H12 120.0 . .
C11 C12 H12 120.0 . .
O2 C8 N1 120.6(2) . .
O2 C8 C9 120.7(2) . .
N1 C8 C9 118.4(2) . .
C12 C11 C10 120.2(3) . .
C12 C11 H11 119.9 . .
C10 C11 H11 119.9 . .
C16 C18 H18A 109.5 . .
C16 C18 H18C 109.5 . .
H18A C18 H18C 109.5 . .
C16 C18 H18B 109.5 . .
H18A C18 H18B 109.5 . .
H18C C18 H18B 109.5 . .

loop_
_geom_bond_atom_site_label_1
_geom_bond_atom_site_label_2
_geom_bond_distance
_geom_bond_site_symmetry_2
O1 C1 1.225(3) .
O2 C8 1.222(2) .
N1 C8 1.399(3) .
N1 C1 1.405(3) .
N1 C15 1.478(3) .
C15 C16 1.518(3) .
C15 H15B 0.9900 .
C15 H15A 0.9900 .
C2 C3 1.395(3) .
C2 C7 1.400(3) .
C2 C1 1.490(3) .
C16 C17 1.519(3) .
C16 C18 1.520(3) .
C16 H16 1.0000 .
C9 C10 1.386(3) .
C9 C14 1.395(3) .
C9 C8 1.494(3) .
C3 C4 1.383(3) .
C3 H3 0.9500 .
C14 C13 1.382(3) .
C14 H14 0.9500 .
C10 C11 1.377(3) .
C10 H10 0.9500 .
C13 C12 1.370(4) .
C13 H13 0.9500 .
C6 C7 1.384(3) .
C6 C5 1.384(3) .
C6 H6 0.9500 .
C17 H17A 0.9800 .
C17 H17C 0.9800 .
C17 H17B 0.9800 .
C7 H7 0.9500 .
C4 C5 1.390(3) .
C4 H4 0.9500 .
C5 H5 0.9500 .
C12 C11 1.376(3) .
C12 H12 0.9500 .
C11 H11 0.9500 .
C18 H18A 0.9800 .
C18 H18C 0.9800 .
C18 H18B 0.9800 .
